data_7717241
loop_
_publ_author_name
'Dwivedi, Khilesh C.'
'Sabharwal, Gazal'
'Kote, Basvaraj S.'
'Balakrishna, Maravanji S.'

_publ_section_title
;
 Ni<sup>II</sup>, Pd<sup>II</sup> and Pt<sup>II</sup> pincer complexes of
 2-(diphenylphosphanyl)-<i>N</i>-(2-(diphenyl-phosphanyl)benzyl)benzamide:
 synthesis, reactivity and catalytic studies.
;
_journal_issue 45
_journal_name_full 'Dalton transactions (Cambridge, England : 2003)'
_journal_page_first 18321
_journal_page_last 18329
_journal_paper_doi 10.1039/d4dt02611j
_journal_volume 53
_journal_year 2024
_chemical_formula_moiety 'C38 H31 N O P2'
_chemical_formula_sum 'C38 H31 N O P2'
_chemical_formula_weight 579.58
_space_group_crystal_system triclinic
_space_group_IT_number 2
_space_group_name_Hall '-P 1'
_space_group_name_H-M_alt 'P -1'
_atom_sites_solution_hydrogens mixed
_audit_creation_date 2024-06-13
_audit_creation_method
;
Olex2 1.5
(compiled 2024.02.16 svn.r378c4104 for OlexSys, GUI svn.r6928)
;
_audit_update_record
;
2024-06-13 deposited with the CCDC.	2024-10-18 downloaded from the CCDC.
;
_cell_angle_alpha 98.322(4)
_cell_angle_beta 90.855(4)
_cell_angle_gamma 102.047(4)
_cell_formula_units_Z 2
_cell_length_a 10.3738(10)
_cell_length_b 11.1864(11)
_cell_length_c 13.0776(12)
_cell_measurement_reflns_used 9327
_cell_measurement_temperature 150(2)
_cell_measurement_theta_max 28.12
_cell_measurement_theta_min 2.27
_cell_volume 1466.9(2)
_computing_cell_refinement 'SAINT V8.40A (Bruker, 2019)'
_computing_data_reduction 'SAINT V8.40A (Bruker, 2019)'
_computing_molecular_graphics 'Olex2 1.5 (Dolomanov et al., 2009)'
_computing_publication_material 'Olex2 1.5 (Dolomanov et al., 2009)'
_computing_structure_refinement 'SHELXL 2018/3 (Sheldrick, 2015)'
_computing_structure_solution 'SHELXT 2014/5 (Sheldrick, 2014)'
_diffrn_ambient_temperature 150.00
_diffrn_measured_fraction_theta_full 0.999
_diffrn_measured_fraction_theta_max 0.995
_diffrn_measurement_device_type 'Bruker APEX-II CCD'
_diffrn_measurement_method '\f and \w scans'
_diffrn_radiation_type MoK\a
_diffrn_radiation_wavelength 0.71073
_diffrn_reflns_av_R_equivalents 0.0928
_diffrn_reflns_av_unetI/netI 0.0318
_diffrn_reflns_Laue_measured_fraction_full 0.999
_diffrn_reflns_Laue_measured_fraction_max 0.995
_diffrn_reflns_limit_h_max 13
_diffrn_reflns_limit_h_min -13
_diffrn_reflns_limit_k_max 14
_diffrn_reflns_limit_k_min -14
_diffrn_reflns_limit_l_max 17
_diffrn_reflns_limit_l_min -17
_diffrn_reflns_number 153671
_diffrn_reflns_point_group_measured_fraction_full 0.999
_diffrn_reflns_point_group_measured_fraction_max 0.995
_diffrn_reflns_theta_full 25.242
_diffrn_reflns_theta_max 28.499
_diffrn_reflns_theta_min 2.010
_exptl_absorpt_coefficient_mu 0.181
_exptl_absorpt_correction_T_max 0.7457
_exptl_absorpt_correction_T_min 0.6853
_exptl_absorpt_correction_type numerical
_exptl_absorpt_process_details
;
 SADABS 2016/2: Krause, L., Herbst-Irmer, R., Sheldrick G.M. & Stalke D.,
 J. Appl. Cryst. 48 (2015) 3-10
;
_exptl_crystal_colour colourless
_exptl_crystal_colour_primary colourless
_exptl_crystal_density_diffrn 1.312
_exptl_crystal_description block
_exptl_crystal_F_000 608
_exptl_crystal_size_max 0.175
_exptl_crystal_size_mid 0.132
_exptl_crystal_size_min 0.096
_refine_diff_density_max 0.312
_refine_diff_density_min -0.375
_refine_diff_density_rms 0.058
_refine_ls_extinction_method none
_refine_ls_goodness_of_fit_ref 1.097
_refine_ls_hydrogen_treatment mixed
_refine_ls_matrix_type full
_refine_ls_number_parameters 383
_refine_ls_number_reflns 7401
_refine_ls_number_restraints 0
_refine_ls_restrained_S_all 1.097
_refine_ls_R_factor_all 0.0858
_refine_ls_R_factor_gt 0.0509
_refine_ls_shift/su_max 0.001
_refine_ls_shift/su_mean 0.000
_refine_ls_structure_factor_coef Fsqd
_refine_ls_weighting_details 'w=1/[\s^2^(Fo^2^)+(0.0166P)^2^+1.6944P] where P=(Fo^2^+2Fc^2^)/3'
_refine_ls_weighting_scheme calc
_refine_ls_wR_factor_gt 0.0947
_refine_ls_wR_factor_ref 0.1154
_reflns_Friedel_coverage 0.000
_reflns_number_gt 5492
_reflns_number_total 7401
_reflns_threshold_expression 'I > 2\s(I)'
_cod_data_source_file d4dt02611j2.cif
_cod_data_source_block Compound_1
_cod_depositor_comments 'Adding full bibliography for 7717241--7717247.cif.'
_cod_database_code 7717241
_shelx_shelxl_version_number 2018/3
_shelx_space_group_comment
;
The symmetry employed for this shelxl refinement is uniquely defined
by the following loop, which should always be used as a source of
symmetry information in preference to the above space-group names.
They are only intended as comments.
;
_shelx_estimated_absorpt_t_max 0.983
_shelx_estimated_absorpt_t_min 0.969
_olex2_refinement_description
;
1. Fixed Uiso
 At 1.2 times of:
  All C(H) groups, All C(H,H) groups
2.a Secondary CH2 refined with riding coordinates:
 C20(H20A,H20B)
2.b Aromatic/amide H refined with riding coordinates:
 C30(H30), C31(H31), C32(H32), C19(H19), C18(H18), C17(H17), C11(H11),
 C12(H12), C13(H13), C9(H9), C10(H10), C6(H6), C5(H5), C4(H4), C3(H3), C29(H29),
  C28(H28), C34(H34), C35(H35), C36(H36), C37(H37), C38(H38), C25(H25),
 C24(H24), C23(H23), C22(H22), C16(H16), C15(H15)
;
_olex2_submission_special_instructions 'No special instructions were received'

loop_
_space_group_symop_operation_xyz
'x, y, z'
'-x, -y, -z'

loop_
_atom_site_label
_atom_site_type_symbol
_atom_site_fract_x
_atom_site_fract_y
_atom_site_fract_z
_atom_site_U_iso_or_equiv
_atom_site_adp_type
_atom_site_occupancy
_atom_site_site_symmetry_order
_atom_site_calc_flag
_atom_site_refinement_flags_posn
_atom_site_refinement_flags_adp
_atom_site_refinement_flags_occupancy
_atom_site_disorder_assembly
_atom_site_disorder_group
P2 P 0.44729(6) 0.91123(5) 0.20931(4) 0.03239(14) Uani 1 1 d . . . . .
P1 P 0.84754(6) 0.61559(5) 0.60227(4) 0.02987(13) Uani 1 1 d . . . . .
O1 O 0.77344(17) 0.73995(15) 0.44394(13) 0.0413(4) Uani 1 1 d . . . . .
N1 N 0.71377(18) 0.92200(19) 0.48742(14) 0.0328(4) Uani 1 1 d . . . . .
C30 C 0.0823(2) 0.8211(3) -0.01917(18) 0.0439(6) Uani 1 1 d . . . . .
H30 H 0.007068 0.804335 -0.065473 0.053 Uiso 1 1 calc R U . . .
C31 C 0.1839(2) 0.7611(3) -0.04064(18) 0.0425(6) Uani 1 1 d . . . . .
H31 H 0.179631 0.704145 -0.102612 0.051 Uiso 1 1 calc R U . . .
C32 C 0.2932(2) 0.7835(2) 0.02801(17) 0.0370(5) Uani 1 1 d . . . . .
H32 H 0.362315 0.740685 0.012989 0.044 Uiso 1 1 calc R U . . .
C27 C 0.3021(2) 0.8683(2) 0.11877(16) 0.0317(5) Uani 1 1 d . . . . .
C26 C 0.3912(2) 0.84058(19) 0.32498(16) 0.0286(4) Uani 1 1 d . . . . .
C21 C 0.4835(2) 0.85127(19) 0.40831(16) 0.0284(4) Uani 1 1 d . . . . .
C20 C 0.6281(2) 0.9044(2) 0.39474(17) 0.0326(5) Uani 1 1 d . . . . .
H20A H 0.660486 0.848578 0.339990 0.039 Uiso 1 1 calc R U . . .
H20B H 0.635654 0.985160 0.370282 0.039 Uiso 1 1 calc R U . . .
C1 C 0.7872(2) 0.8387(2) 0.50147(16) 0.0294(4) Uani 1 1 d . . . . .
C2 C 0.8906(2) 0.8730(2) 0.58845(15) 0.0279(4) Uani 1 1 d . . . . .
C7 C 0.9316(2) 0.7804(2) 0.63511(16) 0.0288(4) Uani 1 1 d . . . . .
C14 C 0.9191(2) 0.5465(2) 0.70303(17) 0.0316(5) Uani 1 1 d . . . . .
C19 C 1.0289(2) 0.4953(2) 0.67746(18) 0.0359(5) Uani 1 1 d . . . . .
H19 H 1.067913 0.504851 0.613068 0.043 Uiso 1 1 calc R U . . .
C18 C 1.0815(2) 0.4308(2) 0.7451(2) 0.0402(6) Uani 1 1 d . . . . .
H18 H 1.155996 0.396603 0.726925 0.048 Uiso 1 1 calc R U . . .
C17 C 1.0253(2) 0.4166(2) 0.8384(2) 0.0427(6) Uani 1 1 d . . . . .
H17 H 1.060728 0.371859 0.884325 0.051 Uiso 1 1 calc R U . . .
C11 C 0.4295(2) 0.6203(2) 0.72212(19) 0.0396(5) Uani 1 1 d . . . . .
H11 H 0.342907 0.619762 0.745047 0.048 Uiso 1 1 calc R U . . .
C12 C 0.5317(2) 0.7193(2) 0.75762(19) 0.0388(5) Uani 1 1 d . . . . .
H12 H 0.515610 0.786407 0.805502 0.047 Uiso 1 1 calc R U . . .
C13 C 0.6579(2) 0.7205(2) 0.72320(18) 0.0349(5) Uani 1 1 d . . . . .
H13 H 0.727650 0.788711 0.748008 0.042 Uiso 1 1 calc R U . . .
C8 C 0.6839(2) 0.62315(19) 0.65279(16) 0.0286(4) Uani 1 1 d . . . . .
C9 C 0.5801(2) 0.5240(2) 0.61900(17) 0.0342(5) Uani 1 1 d . . . . .
H9 H 0.595886 0.456286 0.571723 0.041 Uiso 1 1 calc R U . . .
C10 C 0.4533(2) 0.5223(2) 0.65329(19) 0.0404(6) Uani 1 1 d . . . . .
H10 H 0.383401 0.453883 0.629361 0.049 Uiso 1 1 calc R U . . .
C6 C 1.0380(2) 0.8169(2) 0.70763(16) 0.0330(5) Uani 1 1 d . . . . .
H6 H 1.067868 0.755734 0.739374 0.040 Uiso 1 1 calc R U . . .
C5 C 1.1012(2) 0.9399(2) 0.73452(17) 0.0358(5) Uani 1 1 d . . . . .
H5 H 1.174280 0.961771 0.783164 0.043 Uiso 1 1 calc R U . . .
C4 C 1.0582(2) 1.0303(2) 0.69086(17) 0.0351(5) Uani 1 1 d . . . . .
H4 H 1.099552 1.114866 0.710820 0.042 Uiso 1 1 calc R U . . .
C3 C 0.9541(2) 0.9970(2) 0.61749(16) 0.0315(5) Uani 1 1 d . . . . .
H3 H 0.925402 1.059186 0.586474 0.038 Uiso 1 1 calc R U . . .
C29 C 0.0898(3) 0.9056(3) 0.06985(19) 0.0433(6) Uani 1 1 d . . . . .
H29 H 0.019777 0.947268 0.084654 0.052 Uiso 1 1 calc R U . . .
C28 C 0.1987(2) 0.9299(2) 0.13745(18) 0.0377(5) Uani 1 1 d . . . . .
H28 H 0.203438 0.989619 0.197745 0.045 Uiso 1 1 calc R U . . .
C33 C 0.5487(2) 0.8095(2) 0.14643(17) 0.0360(5) Uani 1 1 d . . . . .
C34 C 0.5369(3) 0.6874(3) 0.16053(19) 0.0463(6) Uani 1 1 d . . . . .
H34 H 0.478638 0.654261 0.209673 0.056 Uiso 1 1 calc R U . . .
C35 C 0.6099(4) 0.6136(4) 0.1030(2) 0.0713(11) Uani 1 1 d . . . . .
H35 H 0.602260 0.529859 0.112671 0.086 Uiso 1 1 calc R U . . .
C36 C 0.6939(4) 0.6626(5) 0.0314(2) 0.0815(13) Uani 1 1 d . . . . .
H36 H 0.743475 0.611819 -0.008377 0.098 Uiso 1 1 calc R U . . .
C37 C 0.7068(3) 0.7831(4) 0.0171(2) 0.0683(10) Uani 1 1 d . . . . .
H37 H 0.764707 0.815282 -0.032619 0.082 Uiso 1 1 calc R U . . .
C38 C 0.6362(2) 0.8576(3) 0.07443(19) 0.0487(7) Uani 1 1 d . . . . .
H38 H 0.646583 0.941776 0.065353 0.058 Uiso 1 1 calc R U . . .
C25 C 0.2587(2) 0.7891(2) 0.33750(17) 0.0319(5) Uani 1 1 d . . . . .
H25 H 0.196068 0.779716 0.281592 0.038 Uiso 1 1 calc R U . . .
C24 C 0.2168(2) 0.7511(2) 0.43109(18) 0.0339(5) Uani 1 1 d . . . . .
H24 H 0.126054 0.717992 0.439072 0.041 Uiso 1 1 calc R U . . .
C23 C 0.3078(2) 0.7621(2) 0.51178(18) 0.0357(5) Uani 1 1 d . . . . .
H23 H 0.279722 0.736636 0.575558 0.043 Uiso 1 1 calc R U . . .
C22 C 0.4404(2) 0.8103(2) 0.49971(17) 0.0324(5) Uani 1 1 d . . . . .
H22 H 0.502678 0.815285 0.554977 0.039 Uiso 1 1 calc R U . . .
C16 C 0.9174(3) 0.4672(2) 0.86586(19) 0.0414(6) Uani 1 1 d . . . . .
H16 H 0.879748 0.457890 0.930766 0.050 Uiso 1 1 calc R U . . .
C15 C 0.8644(2) 0.5313(2) 0.79875(17) 0.0351(5) Uani 1 1 d . . . . .
H15 H 0.790070 0.565297 0.817887 0.042 Uiso 1 1 calc R U . . .
H1 H 0.723(3) 0.991(3) 0.531(2) 0.051(8) Uiso 1 1 d . . . . .

loop_
_atom_site_aniso_label
_atom_site_aniso_U_11
_atom_site_aniso_U_22
_atom_site_aniso_U_33
_atom_site_aniso_U_23
_atom_site_aniso_U_13
_atom_site_aniso_U_12
P2 0.0358(3) 0.0324(3) 0.0275(3) 0.0049(2) -0.0042(2) 0.0042(2)
P1 0.0315(3) 0.0320(3) 0.0242(3) 0.0023(2) -0.0008(2) 0.0039(2)
O1 0.0526(10) 0.0305(8) 0.0367(9) -0.0013(7) -0.0139(8) 0.0050(7)
N1 0.0315(10) 0.0367(10) 0.0270(9) -0.0025(8) -0.0056(7) 0.0059(8)
C30 0.0383(13) 0.0689(18) 0.0287(12) 0.0123(12) -0.0035(10) 0.0179(12)
C31 0.0451(14) 0.0567(16) 0.0253(11) 0.0009(11) -0.0056(10) 0.0140(12)
C32 0.0366(12) 0.0444(13) 0.0312(12) 0.0024(10) -0.0024(9) 0.0140(10)
C27 0.0359(11) 0.0348(12) 0.0264(10) 0.0078(9) -0.0015(9) 0.0097(9)
C26 0.0316(11) 0.0278(10) 0.0258(10) 0.0000(8) -0.0012(8) 0.0082(8)
C21 0.0300(11) 0.0278(10) 0.0267(10) 0.0005(8) -0.0008(8) 0.0070(8)
C20 0.0301(11) 0.0381(12) 0.0276(11) 0.0018(9) -0.0052(9) 0.0055(9)
C1 0.0285(10) 0.0319(11) 0.0246(10) 0.0055(8) -0.0010(8) -0.0011(8)
C2 0.0259(10) 0.0345(11) 0.0213(9) 0.0034(8) 0.0011(8) 0.0027(8)
C7 0.0268(10) 0.0333(11) 0.0236(10) 0.0031(8) 0.0011(8) 0.0014(8)
C14 0.0328(11) 0.0296(11) 0.0308(11) 0.0021(9) -0.0031(9) 0.0051(9)
C19 0.0323(11) 0.0383(12) 0.0345(12) 0.0006(10) 0.0015(9) 0.0050(9)
C18 0.0308(12) 0.0375(13) 0.0501(15) 0.0004(11) -0.0054(10) 0.0070(10)
C17 0.0445(14) 0.0389(13) 0.0450(14) 0.0060(11) -0.0113(11) 0.0111(11)
C11 0.0302(11) 0.0485(14) 0.0412(13) 0.0167(11) 0.0039(10) 0.0039(10)
C12 0.0442(13) 0.0363(12) 0.0364(12) 0.0068(10) 0.0097(10) 0.0084(10)
C13 0.0354(12) 0.0301(11) 0.0350(12) 0.0038(9) 0.0030(9) -0.0017(9)
C8 0.0316(11) 0.0290(10) 0.0240(10) 0.0058(8) -0.0032(8) 0.0029(8)
C9 0.0371(12) 0.0294(11) 0.0328(11) 0.0031(9) -0.0017(9) 0.0004(9)
C10 0.0347(12) 0.0408(13) 0.0394(13) 0.0070(10) -0.0039(10) -0.0065(10)
C6 0.0304(11) 0.0413(12) 0.0250(10) 0.0058(9) -0.0021(8) 0.0023(9)
C5 0.0299(11) 0.0447(13) 0.0269(11) 0.0028(9) -0.0054(9) -0.0035(10)
C4 0.0308(11) 0.0363(12) 0.0321(11) 0.0012(9) 0.0006(9) -0.0042(9)
C3 0.0292(11) 0.0338(11) 0.0287(11) 0.0026(9) 0.0022(9) 0.0019(9)
C29 0.0453(14) 0.0595(16) 0.0335(12) 0.0128(11) 0.0018(10) 0.0260(12)
C28 0.0448(13) 0.0405(13) 0.0311(12) 0.0058(10) 0.0020(10) 0.0165(11)
C33 0.0293(11) 0.0532(14) 0.0248(11) 0.0059(10) -0.0050(9) 0.0078(10)
C34 0.0573(16) 0.0618(17) 0.0296(12) 0.0105(11) 0.0048(11) 0.0321(14)
C35 0.107(3) 0.096(3) 0.0348(15) 0.0141(15) 0.0056(16) 0.073(2)
C36 0.081(2) 0.161(4) 0.0283(14) 0.0092(19) 0.0076(14) 0.088(3)
C37 0.0381(15) 0.138(3) 0.0329(14) 0.0156(18) 0.0054(12) 0.0262(18)
C38 0.0298(12) 0.079(2) 0.0310(12) 0.0067(12) -0.0025(10) -0.0017(12)
C25 0.0316(11) 0.0314(11) 0.0307(11) -0.0001(9) -0.0054(9) 0.0055(9)
C24 0.0318(11) 0.0315(11) 0.0363(12) 0.0032(9) 0.0013(9) 0.0034(9)
C23 0.0408(13) 0.0365(12) 0.0302(11) 0.0066(9) 0.0027(9) 0.0076(10)
C22 0.0348(11) 0.0334(11) 0.0291(11) 0.0037(9) -0.0028(9) 0.0085(9)
C16 0.0486(14) 0.0445(14) 0.0333(12) 0.0090(10) -0.0022(11) 0.0128(11)
C15 0.0390(12) 0.0396(12) 0.0295(11) 0.0043(9) 0.0026(9) 0.0150(10)

loop_
_atom_type_symbol
_atom_type_description
_atom_type_scat_dispersion_real
_atom_type_scat_dispersion_imag
_atom_type_scat_source
C C 0.0033 0.0016 'International Tables Vol C Tables 4.2.6.8 and 6.1.1.4'
H H 0.0000 0.0000 'International Tables Vol C Tables 4.2.6.8 and 6.1.1.4'
N N 0.0061 0.0033 'International Tables Vol C Tables 4.2.6.8 and 6.1.1.4'
O O 0.0106 0.0060 'International Tables Vol C Tables 4.2.6.8 and 6.1.1.4'
P P 0.1023 0.0942 'International Tables Vol C Tables 4.2.6.8 and 6.1.1.4'

loop_
_geom_angle_atom_site_label_1
_geom_angle_atom_site_label_2
_geom_angle_atom_site_label_3
_geom_angle
_geom_angle_site_symmetry_1
_geom_angle_site_symmetry_3
_geom_angle_publ_flag
C27 P2 C26 104.44(10) . . ?
C33 P2 C27 99.76(10) . . ?
C33 P2 C26 103.62(10) . . ?
C14 P1 C7 101.53(10) . . ?
C14 P1 C8 101.18(10) . . ?
C8 P1 C7 99.81(10) . . ?
C20 N1 H1 119.2(19) . . ?
C1 N1 C20 120.51(19) . . ?
C1 N1 H1 120.0(19) . . ?
C31 C30 H30 120.1 . . ?
C31 C30 C29 119.8(2) . . ?
C29 C30 H30 120.1 . . ?
C30 C31 H31 119.8 . . ?
C30 C31 C32 120.3(2) . . ?
C32 C31 H31 119.8 . . ?
C31 C32 H32 119.7 . . ?
C31 C32 C27 120.6(2) . . ?
C27 C32 H32 119.7 . . ?
C32 C27 P2 123.53(17) . . ?
C32 C27 C28 117.8(2) . . ?
C28 C27 P2 118.50(17) . . ?
C21 C26 P2 118.64(16) . . ?
C25 C26 P2 122.29(16) . . ?
C25 C26 C21 118.7(2) . . ?
C26 C21 C20 119.14(19) . . ?
C22 C21 C26 119.4(2) . . ?
C22 C21 C20 121.46(19) . . ?
N1 C20 C21 115.14(18) . . ?
N1 C20 H20A 108.5 . . ?
N1 C20 H20B 108.5 . . ?
C21 C20 H20A 108.5 . . ?
C21 C20 H20B 108.5 . . ?
H20A C20 H20B 107.5 . . ?
O1 C1 N1 121.65(19) . . ?
O1 C1 C2 120.6(2) . . ?
N1 C1 C2 117.71(19) . . ?
C7 C2 C1 120.36(19) . . ?
C3 C2 C1 119.66(19) . . ?
C3 C2 C7 119.78(19) . . ?
C2 C7 P1 121.43(15) . . ?
C6 C7 P1 120.80(17) . . ?
C6 C7 C2 117.8(2) . . ?
C19 C14 P1 117.03(17) . . ?
C15 C14 P1 124.61(17) . . ?
C15 C14 C19 118.1(2) . . ?
C14 C19 H19 119.6 . . ?
C18 C19 C14 120.9(2) . . ?
C18 C19 H19 119.6 . . ?
C19 C18 H18 120.1 . . ?
C17 C18 C19 119.8(2) . . ?
C17 C18 H18 120.1 . . ?
C18 C17 H17 119.8 . . ?
C18 C17 C16 120.4(2) . . ?
C16 C17 H17 119.8 . . ?
C12 C11 H11 120.0 . . ?
C10 C11 H11 120.0 . . ?
C10 C11 C12 119.9(2) . . ?
C11 C12 H12 120.0 . . ?
C11 C12 C13 119.9(2) . . ?
C13 C12 H12 120.0 . . ?
C12 C13 H13 119.4 . . ?
C12 C13 C8 121.1(2) . . ?
C8 C13 H13 119.4 . . ?
C13 C8 P1 124.55(16) . . ?
C9 C8 P1 117.38(17) . . ?
C9 C8 C13 118.1(2) . . ?
C8 C9 H9 119.5 . . ?
C8 C9 C10 121.1(2) . . ?
C10 C9 H9 119.5 . . ?
C11 C10 C9 119.9(2) . . ?
C11 C10 H10 120.1 . . ?
C9 C10 H10 120.1 . . ?
C7 C6 H6 119.1 . . ?
C5 C6 C7 121.8(2) . . ?
C5 C6 H6 119.1 . . ?
C6 C5 H5 119.9 . . ?
C4 C5 C6 120.1(2) . . ?
C4 C5 H5 119.9 . . ?
C5 C4 H4 120.3 . . ?
C5 C4 C3 119.5(2) . . ?
C3 C4 H4 120.3 . . ?
C2 C3 H3 119.5 . . ?
C4 C3 C2 121.0(2) . . ?
C4 C3 H3 119.5 . . ?
C30 C29 H29 119.8 . . ?
C28 C29 C30 120.3(2) . . ?
C28 C29 H29 119.8 . . ?
C27 C28 H28 119.4 . . ?
C29 C28 C27 121.1(2) . . ?
C29 C28 H28 119.4 . . ?
C34 C33 P2 123.82(19) . . ?
C34 C33 C38 119.4(2) . . ?
C38 C33 P2 116.7(2) . . ?
C33 C34 H34 120.0 . . ?
C33 C34 C35 120.0(3) . . ?
C35 C34 H34 120.0 . . ?
C34 C35 H35 120.3 . . ?
C36 C35 C34 119.5(3) . . ?
C36 C35 H35 120.3 . . ?
C35 C36 H36 119.5 . . ?
C37 C36 C35 121.0(3) . . ?
C37 C36 H36 119.5 . . ?
C36 C37 H37 120.0 . . ?
C36 C37 C38 120.1(3) . . ?
C38 C37 H37 120.0 . . ?
C33 C38 H38 120.0 . . ?
C37 C38 C33 120.0(3) . . ?
C37 C38 H38 120.0 . . ?
C26 C25 H25 119.5 . . ?
C26 C25 C24 121.0(2) . . ?
C24 C25 H25 119.5 . . ?
C25 C24 H24 120.1 . . ?
C23 C24 C25 119.7(2) . . ?
C23 C24 H24 120.1 . . ?
C24 C23 H23 120.0 . . ?
C24 C23 C22 120.0(2) . . ?
C22 C23 H23 120.0 . . ?
C21 C22 C23 121.2(2) . . ?
C21 C22 H22 119.4 . . ?
C23 C22 H22 119.4 . . ?
C17 C16 H16 120.0 . . ?
C17 C16 C15 120.1(2) . . ?
C15 C16 H16 120.0 . . ?
C14 C15 H15 119.6 . . ?
C16 C15 C14 120.7(2) . . ?
C16 C15 H15 119.6 . . ?

loop_
_geom_bond_atom_site_label_1
_geom_bond_atom_site_label_2
_geom_bond_distance
_geom_bond_site_symmetry_2
_geom_bond_publ_flag
P2 C27 1.839(2) . ?
P2 C26 1.852(2) . ?
P2 C33 1.826(2) . ?
P1 C7 1.852(2) . ?
P1 C14 1.841(2) . ?
P1 C8 1.845(2) . ?
O1 C1 1.223(3) . ?
N1 C20 1.457(3) . ?
N1 C1 1.351(3) . ?
N1 H1 0.87(3) . ?
C30 H30 0.9500 . ?
C30 C31 1.375(3) . ?
C30 C29 1.380(4) . ?
C31 H31 0.9500 . ?
C31 C32 1.393(3) . ?
C32 H32 0.9500 . ?
C32 C27 1.397(3) . ?
C27 C28 1.398(3) . ?
C26 C21 1.415(3) . ?
C26 C25 1.398(3) . ?
C21 C20 1.517(3) . ?
C21 C22 1.389(3) . ?
C20 H20A 0.9900 . ?
C20 H20B 0.9900 . ?
C1 C2 1.503(3) . ?
C2 C7 1.409(3) . ?
C2 C3 1.400(3) . ?
C7 C6 1.398(3) . ?
C14 C19 1.401(3) . ?
C14 C15 1.400(3) . ?
C19 H19 0.9500 . ?
C19 C18 1.392(3) . ?
C18 H18 0.9500 . ?
C18 C17 1.376(4) . ?
C17 H17 0.9500 . ?
C17 C16 1.385(4) . ?
C11 H11 0.9500 . ?
C11 C12 1.383(3) . ?
C11 C10 1.381(4) . ?
C12 H12 0.9500 . ?
C12 C13 1.389(3) . ?
C13 H13 0.9500 . ?
C13 C8 1.395(3) . ?
C8 C9 1.389(3) . ?
C9 H9 0.9500 . ?
C9 C10 1.393(3) . ?
C10 H10 0.9500 . ?
C6 H6 0.9500 . ?
C6 C5 1.387(3) . ?
C5 H5 0.9500 . ?
C5 C4 1.377(3) . ?
C4 H4 0.9500 . ?
C4 C3 1.387(3) . ?
C3 H3 0.9500 . ?
C29 H29 0.9500 . ?
C29 C28 1.379(3) . ?
C28 H28 0.9500 . ?
C33 C34 1.385(4) . ?
C33 C38 1.403(3) . ?
C34 H34 0.9500 . ?
C34 C35 1.386(4) . ?
C35 H35 0.9500 . ?
C35 C36 1.382(5) . ?
C36 H36 0.9500 . ?
C36 C37 1.367(5) . ?
C37 H37 0.9500 . ?
C37 C38 1.373(4) . ?
C38 H38 0.9500 . ?
C25 H25 0.9500 . ?
C25 C24 1.399(3) . ?
C24 H24 0.9500 . ?
C24 C23 1.380(3) . ?
C23 H23 0.9500 . ?
C23 C22 1.389(3) . ?
C22 H22 0.9500 . ?
C16 H16 0.9500 . ?
C16 C15 1.386(3) . ?
C15 H15 0.9500 . ?

loop_
_geom_torsion_atom_site_label_1
_geom_torsion_atom_site_label_2
_geom_torsion_atom_site_label_3
_geom_torsion_atom_site_label_4
_geom_torsion
_geom_torsion_site_symmetry_1
_geom_torsion_site_symmetry_2
_geom_torsion_site_symmetry_3
_geom_torsion_site_symmetry_4
_geom_torsion_publ_flag
P2 C27 C28 C29 177.13(19) . . . . ?
P2 C26 C21 C20 -8.2(3) . . . . ?
P2 C26 C21 C22 173.36(16) . . . . ?
P2 C26 C25 C24 -171.52(17) . . . . ?
P2 C33 C34 C35 174.4(2) . . . . ?
P2 C33 C38 C37 -174.0(2) . . . . ?
P1 C7 C6 C5 -179.05(18) . . . . ?
P1 C14 C19 C18 -173.78(18) . . . . ?
P1 C14 C15 C16 173.45(19) . . . . ?
P1 C8 C9 C10 -179.97(18) . . . . ?
O1 C1 C2 C7 -28.4(3) . . . . ?
O1 C1 C2 C3 146.4(2) . . . . ?
N1 C1 C2 C7 153.7(2) . . . . ?
N1 C1 C2 C3 -31.5(3) . . . . ?
C30 C31 C32 C27 -0.9(4) . . . . ?
C30 C29 C28 C27 -1.3(4) . . . . ?
C31 C30 C29 C28 -0.2(4) . . . . ?
C31 C32 C27 P2 -175.78(19) . . . . ?
C31 C32 C27 C28 -0.5(4) . . . . ?
C32 C27 C28 C29 1.6(4) . . . . ?
C27 P2 C26 C21 176.72(17) . . . . ?
C27 P2 C26 C25 -10.4(2) . . . . ?
C27 P2 C33 C34 -84.4(2) . . . . ?
C27 P2 C33 C38 90.81(18) . . . . ?
C26 P2 C27 C32 -109.6(2) . . . . ?
C26 P2 C27 C28 75.1(2) . . . . ?
C26 P2 C33 C34 23.1(2) . . . . ?
C26 P2 C33 C38 -161.60(17) . . . . ?
C26 C21 C20 N1 174.76(19) . . . . ?
C26 C21 C22 C23 -1.8(3) . . . . ?
C26 C25 C24 C23 -1.4(3) . . . . ?
C21 C26 C25 C24 1.4(3) . . . . ?
C20 N1 C1 O1 -8.5(3) . . . . ?
C20 N1 C1 C2 169.38(19) . . . . ?
C20 C21 C22 C23 179.8(2) . . . . ?
C1 N1 C20 C21 99.7(2) . . . . ?
C1 C2 C7 P1 -7.1(3) . . . . ?
C1 C2 C7 C6 173.11(19) . . . . ?
C1 C2 C3 C4 -174.0(2) . . . . ?
C2 C7 C6 C5 0.8(3) . . . . ?
C7 P1 C14 C19 -94.60(18) . . . . ?
C7 P1 C14 C15 91.7(2) . . . . ?
C7 P1 C8 C13 -17.6(2) . . . . ?
C7 P1 C8 C9 163.22(17) . . . . ?
C7 C2 C3 C4 0.8(3) . . . . ?
C7 C6 C5 C4 1.1(3) . . . . ?
C14 P1 C7 C2 -169.09(17) . . . . ?
C14 P1 C7 C6 10.7(2) . . . . ?
C14 P1 C8 C13 86.3(2) . . . . ?
C14 P1 C8 C9 -92.84(18) . . . . ?
C14 C19 C18 C17 0.1(3) . . . . ?
C19 C14 C15 C16 -0.1(3) . . . . ?
C19 C18 C17 C16 -0.6(4) . . . . ?
C18 C17 C16 C15 0.8(4) . . . . ?
C17 C16 C15 C14 -0.4(4) . . . . ?
C11 C12 C13 C8 0.1(4) . . . . ?
C12 C11 C10 C9 -0.6(4) . . . . ?
C12 C13 C8 P1 -179.99(18) . . . . ?
C12 C13 C8 C9 -0.8(3) . . . . ?
C13 C8 C9 C10 0.8(3) . . . . ?
C8 P1 C7 C2 -65.43(19) . . . . ?
C8 P1 C7 C6 114.37(18) . . . . ?
C8 P1 C14 C19 162.83(17) . . . . ?
C8 P1 C14 C15 -10.8(2) . . . . ?
C8 C9 C10 C11 -0.1(4) . . . . ?
C10 C11 C12 C13 0.6(4) . . . . ?
C6 C5 C4 C3 -2.0(3) . . . . ?
C5 C4 C3 C2 1.1(3) . . . . ?
C3 C2 C7 P1 178.12(16) . . . . ?
C3 C2 C7 C6 -1.7(3) . . . . ?
C29 C30 C31 C32 1.3(4) . . . . ?
C33 P2 C27 C32 -2.7(2) . . . . ?
C33 P2 C27 C28 -177.98(19) . . . . ?
C33 P2 C26 C21 72.68(18) . . . . ?
C33 P2 C26 C25 -114.42(19) . . . . ?
C33 C34 C35 C36 -0.2(5) . . . . ?
C34 C33 C38 C37 1.5(3) . . . . ?
C34 C35 C36 C37 0.5(5) . . . . ?
C35 C36 C37 C38 0.3(5) . . . . ?
C36 C37 C38 C33 -1.3(4) . . . . ?
C38 C33 C34 C35 -0.7(4) . . . . ?
C25 C26 C21 C20 178.64(19) . . . . ?
C25 C26 C21 C22 0.2(3) . . . . ?
C25 C24 C23 C22 -0.2(3) . . . . ?
C24 C23 C22 C21 1.8(3) . . . . ?
C22 C21 C20 N1 -6.8(3) . . . . ?
C15 C14 C19 C18 0.3(3) . . . . ?
